data_7114706
loop_
_publ_author_name
'Bould, Jonathan'
'D\"orfler, Udo'
'Thornton-Pett, Mark'
'Kennedy, John D.'
'Clegg, William'
'Teat, Simon J.'

_publ_section_title
;
 Triple linking of the decaboranyl cluster. Structure of
 [(SMe2)2B10H10(B10H13)2] as determined by synchrotron X-ray diffraction
 analysis
;
_journal_issue 18
_journal_name_full 'Chemical Communications'
_journal_page_first 1788
_journal_paper_doi 10.1039/b105551h
_journal_year 2001
_chemical_formula_sum 'C4 H48 B30 S2'
_chemical_formula_weight 484.84
_chemical_name_systematic
;
6,9-bis(dimethylsulphide)-1,5-bis(6'-nido-decaboranyl)-arachno-decaborane
;
_space_group_IT_number 2
_symmetry_cell_setting triclinic
_symmetry_space_group_name_Hall '-P 1'
_symmetry_space_group_name_H-M 'P -1'
_atom_sites_solution_hydrogens geom
_atom_sites_solution_primary direct
_atom_sites_solution_secondary difmap
_audit_creation_method SHELXL-97
_cell_angle_alpha 90.469(3)
_cell_angle_beta 105.008(3)
_cell_angle_gamma 104.249(3)
_cell_formula_units_Z 4
_cell_length_a 13.693(2)
_cell_length_b 13.823(2)
_cell_length_c 17.961(3)
_cell_measurement_temperature 150(2)
_cell_volume 3173.2(8)
_computing_structure_refinement 'SHELXL-97 (Sheldrick, 1997)'
_computing_structure_solution 'SHELXS-97 (Sheldrick, 1990)'
_diffrn_ambient_temperature 150(2)
_diffrn_measured_fraction_theta_full 0.984
_diffrn_measured_fraction_theta_max 0.984
_diffrn_measurement_device_type 'Siemens SMART area-detector diffractometer'
_diffrn_measurement_method 'area detector \w-exposures'
_diffrn_radiation_monochromator 'silicon 111'
_diffrn_radiation_source synchrotron
_diffrn_radiation_wavelength 0.68950
_diffrn_reflns_av_R_equivalents 0.0432
_diffrn_reflns_av_sigmaI/netI 0.0683
_diffrn_reflns_limit_h_max 17
_diffrn_reflns_limit_h_min -17
_diffrn_reflns_limit_k_max 17
_diffrn_reflns_limit_k_min -17
_diffrn_reflns_limit_l_max 22
_diffrn_reflns_limit_l_min -22
_diffrn_reflns_number 26899
_diffrn_reflns_theta_full 26.00
_diffrn_reflns_theta_max 26.00
_diffrn_reflns_theta_min 1.80
_exptl_absorpt_coefficient_mu 0.169
_exptl_absorpt_correction_T_max 0.9966
_exptl_absorpt_correction_T_min 0.9703
_exptl_absorpt_correction_type multi-scan
_exptl_crystal_colour colourless
_exptl_crystal_density_diffrn 1.015
_exptl_crystal_density_method 'not measured'
_exptl_crystal_description prism
_exptl_crystal_F_000 1016
_exptl_crystal_size_max 0.18
_exptl_crystal_size_mid 0.08
_exptl_crystal_size_min 0.02
_refine_diff_density_max 0.995
_refine_diff_density_min -0.524
_refine_diff_density_rms 0.100
_refine_ls_extinction_method none
_refine_ls_goodness_of_fit_ref 1.058
_refine_ls_hydrogen_treatment mixed
_refine_ls_matrix_type full
_refine_ls_number_parameters 947
_refine_ls_number_reflns 13451
_refine_ls_number_restraints 0
_refine_ls_restrained_S_all 1.058
_refine_ls_R_factor_all 0.0947
_refine_ls_R_factor_gt 0.0785
_refine_ls_shift/su_max 0.212
_refine_ls_shift/su_mean 0.003
_refine_ls_structure_factor_coef Fsqd
_refine_ls_weighting_details 'calc w==1/[\s^2^(Fo^2^)+(0.0710P)^2^+8.8375P] where P==(Fo^2^+2Fc^2^)/3'
_refine_ls_weighting_scheme calc
_refine_ls_wR_factor_gt 0.2037
_refine_ls_wR_factor_ref 0.2099
_reflns_number_gt 10613
_reflns_number_total 13451
_reflns_threshold_expression >2sigma(I)
_cod_data_source_file b105551h.txt
_cod_data_source_block leeds13
_cod_original_sg_symbol_H-M P-1
_cod_database_code 7114706

loop_
_symmetry_equiv_pos_as_xyz
'x, y, z'
'-x, -y, -z'

loop_
_atom_site_label
_atom_site_type_symbol
_atom_site_fract_x
_atom_site_fract_y
_atom_site_fract_z
_atom_site_U_iso_or_equiv
_atom_site_adp_type
_atom_site_occupancy
_atom_site_symmetry_multiplicity
_atom_site_calc_flag
_atom_site_refinement_flags
_atom_site_disorder_assembly
_atom_site_disorder_group
B1A B 0.1928(3) 0.7094(2) 0.69829(19) 0.0136(6) Uani 1 1 d . . .
B2A B 0.1672(3) 0.7494(2) 0.78280(19) 0.0136(6) Uani 1 1 d . . .
H2A H 0.121(3) 0.803(3) 0.784(2) 0.018(9) Uiso 1 1 d . . .
B3A B 0.1094(3) 0.6234(2) 0.7465(2) 0.0154(6) Uani 1 1 d . . .
H3A H 0.029(3) 0.599(3) 0.717(2) 0.032(11) Uiso 1 1 d . . .
B4A B 0.2057(3) 0.5864(2) 0.7130(2) 0.0156(6) Uani 1 1 d . . .
H4A H 0.184(3) 0.532(2) 0.6634(19) 0.012(8) Uiso 1 1 d . . .
B5A B 0.2934(2) 0.7937(2) 0.76967(19) 0.0134(6) Uani 1 1 d . . .
H51A H 0.362(3) 0.745(3) 0.784(2) 0.024(10) Uiso 1 1 d . . .
B6A B 0.2687(3) 0.7679(3) 0.86649(19) 0.0160(7) Uani 1 1 d . . .
H6A H 0.334(3) 0.744(3) 0.898(2) 0.019(9) Uiso 1 1 d . . .
S6A S 0.26330(7) 0.87998(6) 0.92813(5) 0.02363(19) Uani 1 1 d . . .
C61A C 0.3583(4) 0.8772(5) 1.0160(3) 0.0638(17) Uani 1 1 d . . .
H61A H 0.3535 0.9240 1.0554 0.096 Uiso 1 1 calc R . .
H61B H 0.4283 0.8968 1.0077 0.096 Uiso 1 1 calc R . .
H61C H 0.3456 0.8094 1.0334 0.096 Uiso 1 1 calc R . .
C62A C 0.1476(3) 0.8400(3) 0.9598(3) 0.0414(10) Uani 1 1 d . . .
H62A H 0.1494 0.7790 0.9870 0.062 Uiso 1 1 calc R . .
H62B H 0.0862 0.8262 0.9150 0.062 Uiso 1 1 calc R . .
H62C H 0.1437 0.8928 0.9948 0.062 Uiso 1 1 calc R . .
B7A B 0.1573(3) 0.6542(3) 0.8476(2) 0.0170(7) Uani 1 1 d . . .
H78A H 0.219(3) 0.600(3) 0.864(2) 0.030(11) Uiso 1 1 d . . .
H7A H 0.102(3) 0.638(3) 0.881(2) 0.025(10) Uiso 1 1 d . . .
B8A B 0.1832(3) 0.5458(3) 0.8011(2) 0.0169(7) Uani 1 1 d . . .
H8A H 0.141(3) 0.470(3) 0.8090(19) 0.013(8) Uiso 1 1 d . . .
B9A B 0.3144(3) 0.5739(3) 0.7834(2) 0.0173(7) Uani 1 1 d . . .
H9A H 0.372(3) 0.602(3) 0.839(2) 0.029(10) Uiso 1 1 d . . .
S9A S 0.35652(7) 0.46437(6) 0.74518(5) 0.0260(2) Uani 1 1 d . . .
C91A C 0.4619(3) 0.4494(3) 0.8231(3) 0.0448(11) Uani 1 1 d . . .
H91A H 0.4390 0.4416 0.8706 0.067 Uiso 1 1 calc R . .
H91B H 0.5212 0.5086 0.8305 0.067 Uiso 1 1 calc R . .
H91C H 0.4835 0.3899 0.8111 0.067 Uiso 1 1 calc R . .
C92A C 0.2583(3) 0.3536(3) 0.7506(2) 0.0298(8) Uani 1 1 d . . .
H92A H 0.2761 0.2948 0.7326 0.045 Uiso 1 1 calc R . .
H92B H 0.1902 0.3579 0.7179 0.045 Uiso 1 1 calc R . .
H92C H 0.2548 0.3478 0.8043 0.045 Uiso 1 1 calc R . .
B10A B 0.3189(3) 0.6835(2) 0.7239(2) 0.0141(6) Uani 1 1 d . . .
H10A H 0.369(3) 0.700(3) 0.682(2) 0.025(10) Uiso 1 1 d . . .
B1B B 0.1235(3) 0.7495(3) 0.4438(2) 0.0203(7) Uani 1 1 d . . .
H1B H 0.169(3) 0.744(3) 0.407(2) 0.038(12) Uiso 1 1 d . . .
B2B B 0.1878(3) 0.8053(3) 0.53914(19) 0.0166(7) Uani 1 1 d . . .
H2B H 0.271(3) 0.846(3) 0.554(2) 0.029(10) Uiso 1 1 d . . .
B3B B 0.0937(3) 0.8579(3) 0.4761(2) 0.0203(7) Uani 1 1 d . . .
H3B H 0.123(3) 0.936(3) 0.461(2) 0.030(10) Uiso 1 1 d . . .
B4B B -0.0035(3) 0.7695(3) 0.4051(2) 0.0234(8) Uani 1 1 d . . .
H4B H -0.030(3) 0.786(3) 0.344(2) 0.025(10) Uiso 1 1 d . . .
B5B B 0.1388(3) 0.6730(3) 0.5208(2) 0.0182(7) Uani 1 1 d . . .
H56B H 0.093(3) 0.654(3) 0.568(2) 0.027(10) Uiso 1 1 d . . .
H5B H 0.181(3) 0.617(3) 0.525(2) 0.027(10) Uiso 1 1 d . . .
B6B B 0.1383(3) 0.7376(2) 0.60834(19) 0.0139(6) Uani 1 1 d . . .
H67B H 0.054(3) 0.773(3) 0.604(2) 0.021(9) Uiso 1 1 d . . .
B7B B 0.0919(3) 0.8450(3) 0.5733(2) 0.0178(7) Uani 1 1 d . . .
H7B H 0.109(3) 0.911(3) 0.614(2) 0.022(9) Uiso 1 1 d . . .
B8B B -0.0347(3) 0.8230(3) 0.4838(2) 0.0234(8) Uani 1 1 d . . .
H8B H -0.083(3) 0.874(3) 0.478(2) 0.026(10) Uiso 1 1 d . . .
H89B H -0.079(3) 0.739(3) 0.509(3) 0.040(12) Uiso 1 1 d . . .
B9B B -0.0931(3) 0.6965(3) 0.4467(2) 0.0268(8) Uani 1 1 d . . .
H9B H -0.177(3) 0.664(3) 0.423(2) 0.033(11) Uiso 1 1 d . . .
H91B' H -0.050(5) 0.630(4) 0.475(3) 0.080(18) Uiso 1 1 d . . .
B10B B 0.0130(3) 0.6494(3) 0.4328(2) 0.0235(8) Uani 1 1 d . . .
H10B H -0.003(3) 0.585(2) 0.3941(19) 0.010(8) Uiso 1 1 d . . .
B1C B 0.5193(3) 1.0843(3) 0.7503(2) 0.0242(8) Uani 1 1 d . . .
H1C H 0.599(4) 1.114(3) 0.781(3) 0.047(13) Uiso 1 1 d . . .
B2C B 0.4334(3) 1.0162(3) 0.8019(2) 0.0205(7) Uani 1 1 d . . .
H2C H 0.463(3) 1.016(3) 0.859(2) 0.023(9) Uiso 1 1 d . . .
B3C B 0.4101(3) 1.1273(3) 0.7600(3) 0.0266(8) Uani 1 1 d . . .
H3C H 0.409(3) 1.187(3) 0.800(3) 0.041(12) Uiso 1 1 d . . .
B4C B 0.4596(3) 1.1554(3) 0.6778(3) 0.0295(9) Uani 1 1 d . . .
H4C H 0.499(3) 1.231(3) 0.671(3) 0.044(12) Uiso 1 1 d . . .
B5C B 0.4782(3) 0.9535(3) 0.7358(2) 0.0213(7) Uani 1 1 d . . .
H56C H 0.397(3) 0.902(3) 0.693(2) 0.026(10) Uiso 1 1 d . . .
H5C H 0.527(3) 0.905(3) 0.751(2) 0.024(10) Uiso 1 1 d . . .
B6C B 0.3486(3) 0.9089(2) 0.74894(19) 0.0141(6) Uani 1 1 d . . .
H67C H 0.275(3) 0.947(3) 0.703(2) 0.020(9) Uiso 1 1 d . . .
B7C B 0.3047(3) 1.0217(3) 0.7505(2) 0.0228(8) Uani 1 1 d . . .
H7C H 0.243(3) 1.025(3) 0.771(2) 0.034(11) Uiso 1 1 d . . .
B8C B 0.3221(3) 1.1120(3) 0.6673(3) 0.0297(9) Uani 1 1 d . . .
H8C H 0.270(3) 1.152(3) 0.647(2) 0.037(11) Uiso 1 1 d . . .
H89C H 0.303(2) 1.039(2) 0.6228(18) 0.008(8) Uiso 1 1 d . . .
B9C B 0.3823(4) 1.0771(3) 0.5984(3) 0.0316(9) Uani 1 1 d . . .
H91C' H 0.415(3) 0.998(3) 0.609(2) 0.035(11) Uiso 1 1 d . . .
H9C H 0.365(3) 1.092(3) 0.540(3) 0.043(12) Uiso 1 1 d . . .
B10C B 0.4975(3) 1.0459(3) 0.6541(3) 0.0283(9) Uani 1 1 d . . .
H10C H 0.559(3) 1.040(3) 0.623(3) 0.041(12) Uiso 1 1 d . . .
B1D B 0.7552(3) 0.6625(2) 0.72016(19) 0.0131(6) Uani 1 1 d . . .
B2D B 0.8429(3) 0.7814(2) 0.72642(19) 0.0138(6) Uani 1 1 d . . .
H2D H 0.918(3) 0.801(3) 0.765(2) 0.024(10) Uiso 1 1 d . . .
B3D B 0.8152(3) 0.7038(3) 0.6417(2) 0.0163(7) Uani 1 1 d . . .
H3D H 0.872(3) 0.661(3) 0.629(2) 0.024(10) Uiso 1 1 d . . .
B4D B 0.6807(3) 0.6431(3) 0.62233(19) 0.0149(6) Uani 1 1 d . . .
H4D H 0.646(3) 0.568(3) 0.593(2) 0.036(11) Uiso 1 1 d . . .
B5D B 0.7328(3) 0.7691(2) 0.76314(19) 0.0141(6) Uani 1 1 d . . .
H51D H 0.639(3) 0.761(3) 0.721(2) 0.027(10) Uiso 1 1 d . . .
B6D B 0.7882(3) 0.8828(2) 0.7162(2) 0.0169(7) Uani 1 1 d . . .
H6D H 0.721(3) 0.909(3) 0.689(2) 0.022(9) Uiso 1 1 d . . .
S6D S 0.88333(8) 0.99474(7) 0.78295(6) 0.0326(2) Uani 1 1 d . . .
C61D C 1.0056(3) 1.0190(3) 0.7586(3) 0.0427(11) Uani 1 1 d . . .
H61D H 0.9937 1.0273 0.7031 0.064 Uiso 1 1 calc R . .
H61E H 1.0369 0.9626 0.7716 0.064 Uiso 1 1 calc R . .
H61F H 1.0530 1.0803 0.7879 0.064 Uiso 1 1 calc R . .
C62D C 0.8371(4) 1.0969(3) 0.7386(5) 0.079(2) Uani 1 1 d . . .
H62D H 0.8886 1.1602 0.7598 0.118 Uiso 1 1 calc R . .
H62E H 0.7704 1.0970 0.7491 0.118 Uiso 1 1 calc R . .
H62F H 0.8271 1.0892 0.6826 0.118 Uiso 1 1 calc R . .
B7D B 0.8296(3) 0.8339(3) 0.6361(2) 0.0177(7) Uani 1 1 d . . .
H7D H 0.890(3) 0.877(3) 0.616(2) 0.035(11) Uiso 1 1 d . . .
H78D H 0.740(3) 0.835(3) 0.590(2) 0.037(11) Uiso 1 1 d . . .
B8D B 0.7206(3) 0.7413(3) 0.5668(2) 0.0183(7) Uani 1 1 d . . .
H8D H 0.723(3) 0.730(2) 0.5073(19) 0.012(8) Uiso 1 1 d . . .
B9D B 0.5944(3) 0.7171(3) 0.5925(2) 0.0173(7) Uani 1 1 d . . .
H9D H 0.580(3) 0.787(3) 0.601(2) 0.032(11) Uiso 1 1 d . . .
S9D S 0.47991(6) 0.63412(7) 0.51291(5) 0.02186(19) Uani 1 1 d . . .
C91D C 0.3993(3) 0.7170(3) 0.4774(2) 0.0371(9) Uani 1 1 d . . .
H91D H 0.3346 0.6796 0.4403 0.056 Uiso 1 1 calc R . .
H91E H 0.4369 0.7703 0.4519 0.056 Uiso 1 1 calc R . .
H91F H 0.3823 0.7466 0.5207 0.056 Uiso 1 1 calc R . .
C92D C 0.3994(3) 0.5497(3) 0.5613(2) 0.0263(7) Uani 1 1 d . . .
H92D H 0.3792 0.5879 0.5984 0.039 Uiso 1 1 calc R . .
H92E H 0.4384 0.5041 0.5887 0.039 Uiso 1 1 calc R . .
H92F H 0.3364 0.5109 0.5232 0.039 Uiso 1 1 calc R . .
B10D B 0.6245(3) 0.6761(3) 0.69288(19) 0.0148(6) Uani 1 1 d . . .
H10D H 0.560(3) 0.624(3) 0.713(2) 0.026(10) Uiso 1 1 d . . .
B1E B 0.7238(3) 0.3736(3) 0.8347(2) 0.0198(7) Uani 1 1 d . A .
H1E H 0.663(3) 0.325(3) 0.849(2) 0.028(10) Uiso 1 1 d . . .
B2E B 0.6984(3) 0.4397(2) 0.7514(2) 0.0166(7) Uani 1 1 d . . .
H2E H 0.622(4) 0.432(3) 0.714(3) 0.047(13) Uiso 1 1 d . . .
H67' H 0.7438 0.4837 0.7294 0.03(2) Uiso 0.466(11) 1 d P A 2
B3E B 0.7657(3) 0.3373(3) 0.7569(2) 0.0198(7) Uani 1 1 d . A .
H3E H 0.734(3) 0.275(3) 0.719(2) 0.026(10) Uiso 1 1 d . . .
H78' H 0.8446 0.3775 0.7322 0.02(2) Uiso 0.466(11) 1 d P A 2
B4E B 0.8392(3) 0.3305(3) 0.8535(2) 0.0205(7) Uani 1 1 d . . .
H4E H 0.836(3) 0.263(3) 0.876(2) 0.035(11) Uiso 1 1 d . . .
B5E B 0.7441(3) 0.5043(3) 0.8447(2) 0.0184(7) Uani 1 1 d . A .
H5E H 0.699(3) 0.539(3) 0.873(2) 0.028(10) Uiso 1 1 d . . .
H56E H 0.8126 0.5625 0.8312 0.010(15) Uiso 0.534(11) 1 d P A 1
B6E B 0.7819(3) 0.5623(3) 0.7655(2) 0.0188(7) Uani 1 1 d . A .
H67E H 0.8567 0.5268 0.7480 0.000(12) Uiso 0.534(11) 1 d P A 1
H56' H 0.8957 0.5799 0.7968 0.02(2) Uiso 0.466(11) 1 d P A 2
B7E B 0.8053(5) 0.4518(4) 0.7143(4) 0.0150(17) Uani 0.534(11) 1 d P A 1
H7E H 0.8224 0.4578 0.6643 0.03(2) Uiso 0.534(11) 1 d P A 1
B7E' B 0.8749(5) 0.5605(5) 0.8632(4) 0.0124(18) Uani 0.466(11) 1 d P A 2
H7E' H 0.9238 0.6215 0.9002 0.000(14) Uiso 0.466(11) 1 d P A 2
B8E B 0.9051(3) 0.3733(3) 0.7833(3) 0.0276(9) Uani 1 1 d . A .
H8E H 0.952(3) 0.342(2) 0.7585(19) 0.013(8) Uiso 1 1 d . . .
H89E H 0.959(3) 0.461(3) 0.811(2) 0.036(11) Uiso 1 1 d . . .
B9E B 0.9479(3) 0.4334(4) 0.8763(3) 0.0373(11) Uani 1 1 d . A .
H91E' H 0.9052 0.4822 0.9012 0.019(17) Uiso 0.534(11) 1 d P A 1
H9E H 1.021(4) 0.445(4) 0.913(3) 0.053(14) Uiso 1 1 d . . .
B10E B 0.8353(3) 0.4384(3) 0.9062(2) 0.0253(8) Uani 1 1 d . A .
H10E H 0.842(3) 0.440(3) 0.968(3) 0.043(12) Uiso 1 1 d . . .
B1F B 0.6664(4) 0.8335(3) 0.9893(2) 0.0283(9) Uani 1 1 d . . .
H1F H 0.614(3) 0.875(3) 1.007(2) 0.023(9) Uiso 1 1 d . . .
B2F B 0.7343(3) 0.8775(3) 0.9187(2) 0.0207(7) Uani 1 1 d . . .
H2F H 0.735(3) 0.949(3) 0.896(2) 0.020(9) Uiso 1 1 d . . .
B3F B 0.8056(4) 0.8694(3) 1.0155(2) 0.0316(9) Uani 1 1 d . . .
H3F H 0.854(3) 0.931(3) 1.054(3) 0.041(12) Uiso 1 1 d . . .
B4F B 0.7383(5) 0.7764(4) 1.0653(3) 0.0425(13) Uani 1 1 d . . .
H4F H 0.742(4) 0.793(4) 1.126(3) 0.054(14) Uiso 1 1 d . . .
B5F B 0.6247(3) 0.7709(3) 0.8963(2) 0.0221(7) Uani 1 1 d . . .
H46F H 0.659(3) 0.708(3) 0.869(2) 0.022(9) Uiso 1 1 d . . .
H5F H 0.554(3) 0.771(3) 0.859(2) 0.033(11) Uiso 1 1 d . . .
B6F B 0.7349(3) 0.7802(2) 0.85691(19) 0.0143(6) Uani 1 1 d . . .
H67F H 0.821(3) 0.752(3) 0.904(2) 0.035(11) Uiso 1 1 d . . .
B7F B 0.8461(3) 0.8279(4) 0.9390(2) 0.0299(9) Uani 1 1 d . . .
H7F H 0.919(3) 0.859(3) 0.931(2) 0.035(11) Uiso 1 1 d . . .
B8F B 0.8486(5) 0.7608(4) 1.0354(3) 0.0466(14) Uani 1 1 d . . .
H8F H 0.914(4) 0.755(3) 1.069(3) 0.046(13) Uiso 1 1 d . . .
H89F H 0.803(3) 0.674(3) 1.001(2) 0.025(10) Uiso 1 1 d . . .
B9F B 0.7380(6) 0.6579(4) 1.0340(3) 0.0497(15) Uani 1 1 d . . .
H9F H 0.739(4) 0.591(4) 1.063(3) 0.055(14) Uiso 1 1 d . . .
H91F' H 0.660(3) 0.634(3) 0.971(3) 0.041(12) Uiso 1 1 d . . .
B10F B 0.6263(5) 0.7040(3) 0.9931(3) 0.0411(12) Uani 1 1 d . . .
H10F H 0.551(3) 0.656(3) 0.997(2) 0.034(11) Uiso 1 1 d . . .

loop_
_atom_site_aniso_label
_atom_site_aniso_U_11
_atom_site_aniso_U_22
_atom_site_aniso_U_33
_atom_site_aniso_U_23
_atom_site_aniso_U_13
_atom_site_aniso_U_12
B1A 0.0128(15) 0.0125(15) 0.0129(15) 0.0006(12) 0.0003(12) 0.0017(12)
B2A 0.0134(15) 0.0166(15) 0.0108(15) 0.0011(12) 0.0025(12) 0.0045(12)
B3A 0.0130(15) 0.0144(15) 0.0162(16) 0.0013(12) 0.0015(13) 0.0011(12)
B4A 0.0160(16) 0.0132(15) 0.0157(16) 0.0009(12) 0.0019(13) 0.0027(12)
B5A 0.0104(14) 0.0145(15) 0.0141(15) 0.0000(12) 0.0020(12) 0.0025(12)
B6A 0.0171(16) 0.0152(16) 0.0137(16) -0.0013(12) 0.0017(13) 0.0031(13)
S6A 0.0297(4) 0.0211(4) 0.0197(4) -0.0047(3) 0.0086(3) 0.0040(3)
C61A 0.047(3) 0.105(4) 0.033(2) -0.042(3) -0.021(2) 0.042(3)
C62A 0.036(2) 0.051(3) 0.042(2) -0.0142(19) 0.0192(19) 0.0107(19)
B7A 0.0181(16) 0.0163(16) 0.0193(17) 0.0051(13) 0.0082(14) 0.0062(13)
B8A 0.0172(16) 0.0155(16) 0.0181(17) 0.0016(13) 0.0053(13) 0.0036(13)
B9A 0.0173(16) 0.0147(16) 0.0227(18) 0.0033(13) 0.0079(14) 0.0063(13)
S9A 0.0380(5) 0.0214(4) 0.0291(5) 0.0085(3) 0.0190(4) 0.0163(4)
C91A 0.026(2) 0.036(2) 0.077(3) 0.018(2) 0.012(2) 0.0193(17)
C92A 0.039(2) 0.0180(16) 0.0287(19) -0.0011(14) 0.0046(16) 0.0058(15)
B10A 0.0119(15) 0.0123(15) 0.0172(16) 0.0010(12) 0.0033(12) 0.0023(12)
B1B 0.0159(16) 0.0286(19) 0.0156(17) 0.0010(14) 0.0050(13) 0.0034(14)
B2B 0.0138(15) 0.0203(17) 0.0130(16) -0.0008(13) 0.0002(12) 0.0032(13)
B3B 0.0196(17) 0.0251(18) 0.0136(16) 0.0056(14) 0.0015(13) 0.0037(14)
B4B 0.0202(18) 0.038(2) 0.0119(16) 0.0015(15) 0.0013(14) 0.0096(16)
B5B 0.0177(16) 0.0189(17) 0.0158(16) -0.0036(13) 0.0019(13) 0.0035(13)
B6B 0.0116(15) 0.0162(15) 0.0121(15) 0.0004(12) 0.0008(12) 0.0030(12)
B7B 0.0155(16) 0.0198(17) 0.0170(17) 0.0007(13) 0.0016(13) 0.0058(13)
B8B 0.0208(18) 0.035(2) 0.0159(17) 0.0030(15) 0.0011(14) 0.0139(16)
B9B 0.0154(17) 0.045(2) 0.0154(18) -0.0036(16) -0.0017(14) 0.0063(16)
B10B 0.0183(17) 0.031(2) 0.0166(17) -0.0062(15) 0.0034(14) 0.0000(15)
B1C 0.0163(17) 0.0164(17) 0.033(2) 0.0049(15) 0.0028(15) -0.0046(14)
B2C 0.0163(17) 0.0174(17) 0.0212(18) -0.0046(14) 0.0005(14) -0.0029(13)
B3C 0.0237(19) 0.0148(17) 0.034(2) -0.0058(15) 0.0011(16) -0.0004(14)
B4C 0.029(2) 0.0142(17) 0.038(2) 0.0080(16) 0.0040(18) -0.0014(15)
B5C 0.0150(16) 0.0189(17) 0.031(2) 0.0066(15) 0.0063(14) 0.0050(14)
B6C 0.0121(15) 0.0141(15) 0.0132(15) 0.0002(12) 0.0000(12) 0.0020(12)
B7C 0.0161(17) 0.0178(17) 0.033(2) -0.0042(15) 0.0052(15) 0.0036(14)
B8C 0.027(2) 0.0194(18) 0.037(2) 0.0031(17) -0.0015(17) 0.0069(16)
B9C 0.038(2) 0.0220(19) 0.028(2) 0.0103(16) 0.0027(18) 0.0007(17)
B10C 0.031(2) 0.0220(19) 0.031(2) 0.0074(16) 0.0130(17) 0.0008(16)
B1D 0.0126(15) 0.0122(15) 0.0149(16) 0.0041(12) 0.0031(12) 0.0044(12)
B2D 0.0116(15) 0.0140(15) 0.0150(16) 0.0030(12) 0.0024(12) 0.0028(12)
B3D 0.0171(16) 0.0174(16) 0.0171(16) 0.0043(13) 0.0067(13) 0.0071(13)
B4D 0.0154(15) 0.0167(16) 0.0141(16) 0.0013(12) 0.0031(12) 0.0076(13)
B5D 0.0141(15) 0.0162(15) 0.0130(15) 0.0012(12) 0.0032(12) 0.0059(12)
B6D 0.0225(17) 0.0118(15) 0.0166(16) 0.0033(13) 0.0065(14) 0.0034(13)
S6D 0.0391(5) 0.0227(4) 0.0309(5) -0.0056(4) 0.0160(4) -0.0083(4)
C61D 0.0252(19) 0.0248(19) 0.073(3) 0.002(2) 0.008(2) 0.0030(16)
C62D 0.040(3) 0.0109(18) 0.185(7) -0.015(3) 0.031(4) 0.0068(18)
B7D 0.0201(17) 0.0169(16) 0.0174(17) 0.0047(13) 0.0066(14) 0.0055(13)
B8D 0.0220(17) 0.0222(17) 0.0146(16) 0.0032(13) 0.0063(13) 0.0112(14)
B9D 0.0163(16) 0.0232(17) 0.0133(16) 0.0018(13) 0.0017(13) 0.0091(14)
S9D 0.0171(4) 0.0339(5) 0.0150(4) -0.0027(3) 0.0032(3) 0.0086(3)
C91D 0.0213(18) 0.056(3) 0.037(2) 0.0208(19) 0.0037(16) 0.0180(18)
C92D 0.0285(18) 0.0266(17) 0.0234(17) -0.0026(14) 0.0093(14) 0.0043(14)
B10D 0.0145(15) 0.0161(15) 0.0151(16) 0.0020(13) 0.0044(13) 0.0057(13)
B1E 0.0183(17) 0.0133(16) 0.0289(19) 0.0067(14) 0.0096(15) 0.0026(13)
B2E 0.0140(15) 0.0131(15) 0.0205(17) -0.0001(13) 0.0013(13) 0.0028(13)
B3E 0.0214(18) 0.0142(16) 0.0188(17) -0.0015(13) 0.0031(14) -0.0024(13)
B4E 0.0223(18) 0.0162(16) 0.0246(19) 0.0067(14) 0.0067(15) 0.0074(14)
B5E 0.0234(18) 0.0161(16) 0.0183(17) 0.0012(13) 0.0073(14) 0.0077(14)
B6E 0.0119(15) 0.0181(16) 0.0268(19) 0.0117(14) 0.0053(14) 0.0043(13)
B7E 0.019(3) 0.009(3) 0.018(3) 0.000(2) 0.007(2) 0.005(2)
B7E' 0.012(3) 0.013(3) 0.014(3) 0.002(3) 0.005(3) 0.003(3)
B8E 0.0218(19) 0.0214(18) 0.036(2) -0.0117(16) 0.0112(17) -0.0036(15)
B9E 0.0175(19) 0.060(3) 0.024(2) -0.009(2) 0.0023(16) -0.0057(19)
B10E 0.028(2) 0.0256(19) 0.0202(19) -0.0047(15) 0.0097(16) 0.0006(16)
B1F 0.041(2) 0.027(2) 0.026(2) 0.0019(16) 0.0167(18) 0.0162(18)
B2F 0.0245(18) 0.0212(18) 0.0176(17) 0.0000(14) 0.0041(14) 0.0094(15)
B3F 0.046(3) 0.037(2) 0.0138(18) -0.0040(16) 0.0010(17) 0.023(2)
B4F 0.084(4) 0.037(2) 0.021(2) 0.0062(18) 0.021(2) 0.036(3)
B5F 0.0241(19) 0.0228(18) 0.0231(19) 0.0047(15) 0.0111(15) 0.0076(15)
B6F 0.0155(15) 0.0157(15) 0.0141(16) 0.0053(12) 0.0051(13) 0.0070(13)
B7F 0.024(2) 0.046(3) 0.0183(19) -0.0082(17) -0.0025(15) 0.0161(18)
B8F 0.068(4) 0.063(3) 0.019(2) -0.002(2) -0.004(2) 0.050(3)
B9F 0.104(5) 0.044(3) 0.023(2) 0.013(2) 0.027(3) 0.047(3)
B10F 0.072(4) 0.028(2) 0.038(3) 0.0096(19) 0.037(3) 0.016(2)

loop_
_atom_type_symbol
_atom_type_description
_atom_type_scat_dispersion_real
_atom_type_scat_dispersion_imag
_atom_type_scat_source
C C 0.0033 0.0016 'International Tables Vol C Tables 4.2.6.8 and 6.1.1.4'
H H 0.0000 0.0000 'International Tables Vol C Tables 4.2.6.8 and 6.1.1.4'
B B 0.0013 0.0007 'International Tables Vol C Tables 4.2.6.8 and 6.1.1.4'
S S 0.1246 0.1234 'International Tables Vol C Tables 4.2.6.8 and 6.1.1.4'

loop_
_geom_angle_atom_site_label_1
_geom_angle_atom_site_label_2
_geom_angle_atom_site_label_3
_geom_angle
B6B B1A B2A 124.7(2)
B6B B1A B4A 119.1(2)
B2A B1A B4A 104.9(2)
B6B B1A B5A 125.1(2)
B2A B1A B5A 59.74(18)
B4A B1A B5A 108.8(2)
B6B B1A B10A 121.9(2)
B2A B1A B10A 108.6(2)
B4A B1A B10A 58.84(18)
B5A B1A B10A 63.26(18)
B6B B1A B3A 118.0(2)
B2A B1A B3A 59.08(19)
B4A B1A B3A 58.72(18)
B5A B1A B3A 108.7(2)
B10A B1A B3A 107.6(2)
B6A B2A B1A 116.3(2)
B6A B2A B5A 65.0(2)
B1A B2A B5A 60.75(18)
B6A B2A B3A 115.5(2)
B1A B2A B3A 62.32(19)
B5A B2A B3A 112.2(2)
B6A B2A B7A 64.2(2)
B1A B2A B7A 111.9(2)
B5A B2A B7A 114.1(2)
B3A B2A B7A 60.21(19)
B4A B3A B2A 104.8(2)
B4A B3A B7A 108.9(2)
B2A B3A B7A 59.91(19)
B4A B3A B8A 59.61(19)
B2A B3A B8A 109.1(2)
B7A B3A B8A 63.14(19)
B4A B3A B1A 58.99(19)
B2A B3A B1A 58.60(18)
B7A B3A B1A 108.6(2)
B8A B3A B1A 108.7(2)
B9A B4A B10A 64.6(2)
B9A B4A B8A 64.1(2)
B10A B4A B8A 113.8(2)
B9A B4A B3A 116.0(2)
B10A B4A B3A 112.6(2)
B8A B4A B3A 60.75(19)
B9A B4A B1A 116.8(2)
B10A B4A B1A 61.36(19)
B8A B4A B1A 112.4(2)
B3A B4A B1A 62.30(19)
B6C B5A B2A 127.5(2)
B6C B5A B1A 120.9(2)
B2A B5A B1A 59.51(18)
B6C B5A B10A 118.7(2)
B2A B5A B10A 104.9(2)
B1A B5A B10A 58.71(18)
B6C B5A B6A 122.1(2)
B2A B5A B6A 56.66(18)
B1A B5A B6A 108.2(2)
B10A B5A B6A 111.9(2)
B2A B6A B7A 58.90(19)
B2A B6A B5A 58.35(18)
B7A B6A B5A 105.0(2)
B2A B6A S6A 108.2(2)
B7A B6A S6A 118.3(2)
B5A B6A S6A 116.8(2)
C61A S6A C62A 99.4(3)
C61A S6A B6A 102.40(19)
C62A S6A B6A 106.03(18)
B2A B7A B3A 59.88(19)
B2A B7A B6A 56.92(18)
B3A B7A B6A 109.0(2)
B2A B7A B8A 105.6(2)
B3A B7A B8A 58.63(19)
B6A B7A B8A 113.1(2)
B4A B8A B3A 59.63(19)
B4A B8A B9A 57.25(19)
B3A B8A B9A 109.2(2)
B4A B8A B7A 105.1(2)
B3A B8A B7A 58.23(19)
B9A B8A B7A 113.3(2)
B4A B9A B8A 58.69(19)
B4A B9A B10A 58.11(18)
B8A B9A B10A 104.7(2)
B4A B9A S9A 106.0(2)
B8A B9A S9A 117.5(2)
B10A B9A S9A 115.6(2)
C91A S9A C92A 99.79(19)
C91A S9A B9A 103.68(19)
C92A S9A B9A 105.57(16)
B4A B10A B1A 59.80(18)
B4A B10A B9A 57.30(18)
B1A B10A B9A 109.3(2)
B4A B10A B5A 105.4(2)
B1A B10A B5A 58.03(17)
B9A B10A B5A 113.8(2)
B10B B1B B5B 68.5(2)
B10B B1B B3B 107.5(3)
B5B B1B B3B 107.8(2)
B10B B1B B2B 117.0(3)
B5B B1B B2B 60.7(2)
B3B B1B B2B 60.3(2)
B10B B1B B4B 60.7(2)
B5B B1B B4B 117.2(3)
B3B B1B B4B 60.0(2)
B2B B1B B4B 114.2(3)
B6B B2B B7B 61.9(2)
B6B B2B B1B 112.1(2)
B7B B2B B1B 106.2(2)
B6B B2B B5B 61.6(2)
B7B B2B B5B 105.0(2)
B1B B2B B5B 58.8(2)
B6B B2B B3B 112.6(2)
B7B B2B B3B 59.3(2)
B1B B2B B3B 59.8(2)
B5B B2B B3B 105.9(2)
B8B B3B B7B 69.2(2)
B8B B3B B1B 108.0(3)
B7B B3B B1B 107.0(3)
B8B B3B B4B 60.6(2)
B7B B3B B4B 117.1(3)
B1B B3B B4B 60.3(2)
B8B B3B B2B 117.6(3)
B7B B3B B2B 60.18(19)
B1B B3B B2B 59.9(2)
B4B B3B B2B 114.1(3)
B9B B4B B8B 60.9(2)
B9B B4B B3B 110.3(3)
B8B B4B B3B 58.7(2)
B9B B4B B1B 110.9(3)
B8B B4B B1B 105.9(2)
B3B B4B B1B 59.6(2)
B9B B4B B10B 61.8(2)
B8B B4B B10B 105.5(3)
B3B B4B B10B 105.5(2)
B1B B4B B10B 58.5(2)
B1B B5B B2B 60.5(2)
B1B B5B B6B 110.4(3)
B2B B5B B6B 57.99(19)
B1B B5B B10B 55.7(2)
B2B B5B B10B 106.5(2)
B6B B5B B10B 118.1(2)
B1A B6B B2B 133.9(3)
B1A B6B B5B 124.2(2)
B2B B6B B5B 60.4(2)
B1A B6B B7B 131.9(3)
B2B B6B B7B 60.12(19)
B5B B6B B7B 102.8(2)
B3B B7B B2B 60.6(2)
B3B B7B B6B 110.3(2)
B2B B7B B6B 57.94(19)
B3B B7B B8B 55.02(19)
B2B B7B B8B 106.3(2)
B6B B7B B8B 118.4(2)
B3B B8B B9B 109.4(3)
B3B B8B B4B 60.7(2)
B9B B8B B4B 57.8(2)
B3B B8B B7B 55.76(19)
B9B B8B B7B 115.6(3)
B4B B8B B7B 106.4(2)
B4B B9B B8B 61.3(2)
B4B B9B B10B 60.9(2)
B8B B9B B10B 105.1(3)
B1B B10B B4B 60.8(2)
B1B B10B B9B 109.0(3)
B4B B10B B9B 57.3(2)
B1B B10B B5B 55.79(19)
B4B B10B B5B 106.9(2)
B9B B10B B5B 116.4(2)
B10C B1C B5C 69.3(2)
B10C B1C B2C 117.9(3)
B5C B1C B2C 60.5(2)
B10C B1C B3C 108.2(3)
B5C B1C B3C 107.3(3)
B2C B1C B3C 59.8(2)
B10C B1C B4C 61.4(2)
B5C B1C B4C 117.9(3)
B2C B1C B4C 114.0(3)
B3C B1C B4C 59.9(2)
B6C B2C B5C 61.9(2)
B6C B2C B3C 112.3(3)
B5C B2C B3C 106.5(3)
B6C B2C B1C 112.3(3)
B5C B2C B1C 59.0(2)
B3C B2C B1C 60.3(2)
B6C B2C B7C 61.7(2)
B5C B2C B7C 105.2(3)
B3C B2C B7C 59.0(2)
B1C B2C B7C 106.3(3)
B7C B3C B8C 68.6(2)
B7C B3C B2C 60.7(2)
B8C B3C B2C 116.6(3)
B7C B3C B4C 117.6(3)
B8C B3C B4C 60.6(3)
B2C B3C B4C 114.2(3)
B7C B3C B1C 107.4(3)
B8C B3C B1C 106.7(3)
B2C B3C B1C 59.9(2)
B4C B3C B1C 60.1(2)
B9C B4C B3C 110.7(3)
B9C B4C B8C 60.8(3)
B3C B4C B8C 59.0(2)
B9C B4C B1C 109.7(3)
B3C B4C B1C 60.0(2)
B8C B4C B1C 105.4(3)
B9C B4C B10C 61.1(3)
B3C B4C B10C 105.4(3)
B8C B4C B10C 104.4(3)
B1C B4C B10C 57.7(2)
B1C B5C B2C 60.5(2)
B1C B5C B6C 110.2(3)
B2C B5C B6C 57.89(19)
B1C B5C B10C 54.9(2)
B2C B5C B10C 106.1(3)
B6C B5C B10C 118.5(3)
B5A B6C B2C 135.4(3)
B5A B6C B7C 128.9(3)
B2C B6C B7C 60.5(2)
B5A B6C B5C 127.0(3)
B2C B6C B5C 60.3(2)
B7C B6C B5C 103.3(2)
B3C B7C B2C 60.3(2)
B3C B7C B6C 110.1(3)
B2C B7C B6C 57.79(19)
B3C B7C B8C 55.9(2)
B2C B7C B8C 106.1(3)
B6C B7C B8C 117.3(3)
B3C B8C B9C 109.2(3)
B3C B8C B4C 60.4(2)
B9C B8C B4C 57.7(2)
B3C B8C B7C 55.6(2)
B9C B8C B7C 117.4(3)
B4C B8C B7C 106.8(3)
B4C B9C B8C 61.5(3)
B4C B9C B10C 61.6(2)
B8C B9C B10C 105.3(3)
B1C B10C B9C 109.1(3)
B1C B10C B4C 60.9(2)
B9C B10C B4C 57.3(2)
B1C B10C B5C 55.9(2)
B9C B10C B5C 116.0(3)
B4C B10C B5C 106.7(3)
B6E B1D B2D 126.4(2)
B6E B1D B4D 117.9(3)
B2D B1D B4D 104.3(2)
B6E B1D B5D 126.2(3)
B2D B1D B5D 59.77(18)
B4D B1D B5D 108.5(2)
B6E B1D B10D 120.4(2)
B2D B1D B10D 108.8(2)
B4D B1D B10D 59.08(18)
B5D B1D B10D 63.27(19)
B6E B1D B3D 118.4(2)
B2D B1D B3D 58.41(18)
B4D B1D B3D 58.64(19)
B5D B1D B3D 108.1(2)
B10D B1D B3D 107.8(2)
B6D B2D B3D 115.4(2)
B6D B2D B1D 116.2(2)
B3D B2D B1D 62.82(19)
B6D B2D B7D 64.0(2)
B3D B2D B7D 60.22(19)
B1D B2D B7D 112.3(2)
B6D B2D B5D 64.76(19)
B3D B2D B5D 112.5(2)
B1D B2D B5D 60.74(19)
B7D B2D B5D 113.9(2)
B2D B3D B4D 104.7(2)
B2D B3D B7D 60.17(19)
B4D B3D B7D 108.8(2)
B2D B3D B8D 109.3(2)
B4D B3D B8D 59.1(2)
B7D B3D B8D 63.4(2)
B2D B3D B1D 58.76(18)
B4D B3D B1D 58.82(18)
B7D B3D B1D 108.9(2)
B8D B3D B1D 108.3(2)
B9D B4D B10D 64.76(19)
B9D B4D B8D 64.3(2)
B10D B4D B8D 114.1(2)
B9D B4D B3D 116.4(3)
B10D B4D B3D 112.6(2)
B8D B4D B3D 61.0(2)
B9D B4D B1D 116.9(2)
B10D B4D B1D 60.98(19)
B8D B4D B1D 112.9(2)
B3D B4D B1D 62.54(19)
B6F B5D B2D 126.1(2)
B6F B5D B1D 122.7(2)
B2D B5D B1D 59.49(18)
B6F B5D B6D 119.3(2)
B2D B5D B6D 56.74(18)
B1D B5D B6D 108.4(2)
B6F B5D B10D 121.0(2)
B2D B5D B10D 104.8(2)
B1D B5D B10D 58.40(18)
B6D B5D B10D 112.4(2)
B2D B6D B7D 58.84(19)
B2D B6D B5D 58.50(18)
B7D B6D B5D 105.1(2)
B2D B6D S6D 109.1(2)
B7D B6D S6D 118.4(2)
B5D B6D S6D 117.4(2)
C61D S6D C62D 98.7(2)
C61D S6D B6D 107.94(19)
C62D S6D B6D 100.9(2)
B2D B7D B3D 59.62(19)
B2D B7D B6D 57.14(18)
B3D B7D B6D 109.0(2)
B2D B7D B8D 105.4(2)
B3D B7D B8D 58.81(19)
B6D B7D B8D 112.8(2)
B4D B8D B3D 59.84(19)
B4D B8D B9D 57.36(19)
B3D B8D B9D 109.5(2)
B4D B8D B7D 105.0(2)
B3D B8D B7D 57.80(19)
B9D B8D B7D 113.6(2)
B4D B9D B8D 58.38(19)
B4D B9D B10D 58.14(18)
B8D B9D B10D 104.5(2)
B4D B9D S9D 104.8(2)
B8D B9D S9D 112.3(2)
B10D B9D S9D 119.5(2)
C91D S9D C92D 101.28(18)
C91D S9D B9D 103.31(18)
C92D S9D B9D 106.80(16)
B4D B10D B1D 59.95(19)
B4D B10D B9D 57.10(18)
B1D B10D B9D 109.5(2)
B4D B10D B5D 105.3(2)
B1D B10D B5D 58.33(18)
B9D B10D B5D 113.4(2)
B10E B1E B3E 107.6(3)
B10E B1E B5E 64.1(2)
B3E B1E B5E 111.3(3)
B10E B1E B2E 112.7(3)
B3E B1E B2E 63.8(2)
B5E B1E B2E 60.6(2)
B10E B1E B4E 60.5(2)
B3E B1E B4E 60.7(2)
B5E B1E B4E 115.4(3)
B2E B1E B4E 116.0(3)
B7E B2E B1E 106.0(3)
B7E B2E B6E 66.1(3)
B1E B2E B6E 111.5(3)
B7E B2E B5E 107.5(3)
B1E B2E B5E 59.6(2)
B6E B2E B5E 59.9(2)
B7E B2E B3E 59.6(3)
B1E B2E B3E 57.9(2)
B6E B2E B3E 115.1(2)
B5E B2E B3E 105.9(2)
B1E B3E B8E 108.2(3)
B1E B3E B4E 60.2(2)
B8E B3E B4E 59.1(2)
B1E B3E B7E 103.9(3)
B8E B3E B7E 72.5(3)
B4E B3E B7E 115.6(3)
B1E B3E B2E 58.3(2)
B8E B3E B2E 116.8(2)
B4E B3E B2E 110.9(2)
B7E B3E B2E 56.6(2)
B9E B4E B8E 59.9(2)
B9E B4E B1E 109.0(3)
B8E B4E B1E 108.3(3)
B9E B4E B10E 60.5(2)
B8E B4E B10E 107.0(3)
B1E B4E B10E 59.1(2)
B9E B4E B3E 108.0(3)
B8E B4E B3E 60.4(2)
B1E B4E B3E 59.1(2)
B10E B4E B3E 105.3(3)
B7E' B5E B1E 109.4(3)
B7E' B5E B6E 65.7(3)
B1E B5E B6E 111.7(3)
B7E' B5E B2E 109.5(3)
B1E B5E B2E 59.8(2)
B6E B5E B2E 59.9(2)
B7E' B5E B10E 63.3(3)
B1E B5E B10E 57.8(2)
B6E B5E B10E 116.9(3)
B2E B5E B10E 107.1(2)
B1D B6E B2E 126.3(3)
B1D B6E B5E 131.5(3)
B2E B6E B5E 60.2(2)
B1D B6E B7E' 127.9(3)
B2E B6E B7E' 102.2(3)
B5E B6E B7E' 55.7(3)
B1D B6E B7E 123.0(3)
B2E B6E B7E 56.0(2)
B5E B6E B7E 100.4(3)
B7E' B6E B7E 98.1(3)
B2E B7E B3E 63.8(3)
B2E B7E B6E 57.9(2)
B3E B7E B6E 111.8(4)
B2E B7E B8E 107.3(4)
B3E B7E B8E 53.6(2)
B6E B7E B8E 116.3(3)
B5E B7E' B10E 62.3(3)
B5E B7E' B6E 58.7(3)
B10E B7E' B6E 110.6(4)
B9E B8E B4E 59.6(2)
B9E B8E B3E 107.8(3)
B4E B8E B3E 60.5(2)
B9E B8E B7E 106.9(3)
B4E B8E B7E 102.3(3)
B3E B8E B7E 53.9(2)
B4E B9E B8E 60.5(2)
B4E B9E B10E 60.7(2)
B8E B9E B10E 107.6(3)
B1E B10E B9E 108.6(3)
B1E B10E B4E 60.3(2)
B9E B10E B4E 58.7(2)
B1E B10E B5E 58.1(2)
B9E B10E B5E 116.7(3)
B4E B10E B5E 110.2(3)
B1E B10E B7E' 102.4(3)
B9E B10E B7E' 74.4(3)
B4E B10E B7E' 115.4(3)
B5E B10E B7E' 54.4(3)
B10F B1F B5F 68.5(3)
B10F B1F B4F 61.3(3)
B5F B1F B4F 117.3(3)
B10F B1F B3F 108.0(3)
B5F B1F B3F 107.1(3)
B4F B1F B3F 60.0(3)
B10F B1F B2F 116.9(3)
B5F B1F B2F 60.3(2)
B4F B1F B2F 113.8(3)
B3F B1F B2F 59.9(2)
B6F B2F B3F 111.9(3)
B6F B2F B5F 61.6(2)
B3F B2F B5F 106.3(3)
B6F B2F B7F 61.5(2)
B3F B2F B7F 58.9(2)
B5F B2F B7F 105.1(3)
B6F B2F B1F 112.0(3)
B3F B2F B1F 59.9(2)
B5F B2F B1F 59.2(2)
B7F B2F B1F 106.0(3)
B8F B3F B7F 68.4(3)
B8F B3F B2F 116.8(3)
B7F B3F B2F 60.7(2)
B8F B3F B4F 60.8(3)
B7F B3F B4F 117.2(3)
B2F B3F B4F 114.1(3)
B8F B3F B1F 107.4(4)
B7F B3F B1F 107.7(3)
B2F B3F B1F 60.2(2)
B4F B3F B1F 59.9(3)
B9F B4F B1F 110.6(3)
B9F B4F B3F 111.2(3)
B1F B4F B3F 60.1(2)
B9F B4F B8F 61.6(3)
B1F B4F B8F 106.0(3)
B3F B4F B8F 58.8(3)
B9F B4F B10F 60.9(3)
B1F B4F B10F 58.4(3)
B3F B4F B10F 105.8(3)
B8F B4F B10F 104.9(3)
B1F B5F B2F 60.5(2)
B1F B5F B6F 110.1(3)
B2F B5F B6F 58.1(2)
B1F B5F B10F 55.3(2)
B2F B5F B10F 106.4(3)
B6F B5F B10F 117.7(3)
B5D B6F B2F 134.2(3)
B5D B6F B7F 128.3(3)
B2F B6F B7F 60.4(2)
B5D B6F B5F 127.3(3)
B2F B6F B5F 60.3(2)
B7F B6F B5F 103.3(3)
B3F B7F B2F 60.4(2)
B3F B7F B6F 110.2(3)
B2F B7F B6F 58.1(2)
B3F B7F B8F 55.8(2)
B2F B7F B8F 106.5(3)
B6F B7F B8F 117.5(3)
B3F B8F B4F 60.3(3)
B3F B8F B9F 109.1(4)
B4F B8F B9F 57.5(3)
B3F B8F B7F 55.8(2)
B4F B8F B7F 106.6(3)
B9F B8F B7F 116.7(3)
B4F B9F B10F 61.5(3)
B4F B9F B8F 60.9(3)
B10F B9F B8F 104.9(3)
B1F B10F B9F 109.2(4)
B1F B10F B4F 60.2(3)
B9F B10F B4F 57.6(3)
B1F B10F B5F 56.2(2)
B9F B10F B5F 116.5(3)
B4F B10F B5F 106.4(3)

loop_
_geom_bond_atom_site_label_1
_geom_bond_atom_site_label_2
_geom_bond_distance
B1A B6B 1.688(5)
B1A B2A 1.758(5)
B1A B4A 1.766(5)
B1A B5A 1.780(5)
B1A B10A 1.793(5)
B1A B3A 1.824(5)
B2A B6A 1.730(5)
B2A B5A 1.763(5)
B2A B3A 1.767(5)
B2A B7A 1.768(5)
B3A B4A 1.761(5)
B3A B7A 1.773(5)
B3A B8A 1.781(5)
B4A B9A 1.733(5)
B4A B10A 1.749(5)
B4A B8A 1.761(5)
B5A B6C 1.676(5)
B5A B10A 1.874(5)
B5A B6A 1.876(5)
B6A B7A 1.858(5)
B6A S6A 1.924(3)
S6A C61A 1.773(4)
S6A C62A 1.783(4)
B7A B8A 1.861(5)
B8A B9A 1.853(5)
B9A B10A 1.860(5)
B9A S9A 1.927(3)
S9A C91A 1.787(4)
S9A C92A 1.794(4)
B1B B10B 1.748(5)
B1B B5B 1.750(5)
B1B B3B 1.776(5)
B1B B2B 1.779(5)
B1B B4B 1.788(5)
B2B B6B 1.739(5)
B2B B7B 1.779(5)
B2B B5B 1.783(5)
B2B B3B 1.786(5)
B3B B8B 1.747(5)
B3B B7B 1.762(5)
B3B B4B 1.783(5)
B4B B9B 1.720(6)
B4B B8B 1.782(5)
B4B B10B 1.787(6)
B5B B6B 1.804(5)
B5B B10B 1.969(5)
B6B B7B 1.810(5)
B7B B8B 1.993(5)
B8B B9B 1.776(6)
B9B B10B 1.803(6)
B1C B10C 1.731(6)
B1C B5C 1.751(5)
B1C B2C 1.779(5)
B1C B3C 1.787(6)
B1C B4C 1.788(6)
B2C B6C 1.735(5)
B2C B5C 1.779(5)
B2C B3C 1.778(6)
B2C B7C 1.785(5)
B3C B7C 1.754(5)
B3C B8C 1.760(6)
B3C B4C 1.785(6)
B4C B9C 1.718(6)
B4C B8C 1.788(6)
B4C B10C 1.798(6)
B5C B6C 1.806(5)
B5C B10C 1.980(6)
B6C B7C 1.806(5)
B7C B8C 1.979(6)
B8C B9C 1.776(7)
B9C B10C 1.789(6)
B1D B6E 1.682(5)
B1D B2D 1.764(5)
B1D B4D 1.769(5)
B1D B5D 1.786(5)
B1D B10D 1.787(5)
B1D B3D 1.835(5)
B2D B6D 1.734(5)
B2D B3D 1.757(5)
B2D B7D 1.767(5)
B2D B5D 1.769(5)
B3D B4D 1.766(5)
B3D B7D 1.768(5)
B3D B8D 1.787(5)
B4D B9D 1.733(5)
B4D B10D 1.753(5)
B4D B8D 1.753(5)
B5D B6F 1.682(5)
B5D B6D 1.876(5)
B5D B10D 1.874(5)
B6D B7D 1.856(5)
B6D S6D 1.922(4)
S6D C61D 1.792(4)
S6D C62D 1.796(5)
B7D B8D 1.868(5)
B8D B9D 1.854(5)
B9D B10D 1.867(5)
B9D S9D 1.935(4)
S9D C91D 1.791(4)
S9D C92D 1.793(4)
B1E B10E 1.753(5)
B1E B3E 1.755(5)
B1E B5E 1.759(5)
B1E B2E 1.762(5)
B1E B4E 1.776(5)
B2E B7E 1.732(7)
B2E B6E 1.769(5)
B2E B5E 1.775(5)
B2E B3E 1.860(5)
B3E B8E 1.783(5)
B3E B4E 1.783(5)
B3E B7E 1.788(7)
B4E B9E 1.743(6)
B4E B8E 1.759(6)
B4E B10E 1.779(5)
B5E B7E' 1.710(8)
B5E B6E 1.769(5)
B5E B10E 1.863(6)
B6E B7E' 1.887(8)
B6E B7E 1.910(7)
B7E B8E 2.111(8)
B7E' B10E 1.879(8)
B8E B9E 1.748(6)
B9E B10E 1.775(6)
B1F B10F 1.745(6)
B1F B5F 1.762(6)
B1F B4F 1.777(6)
B1F B3F 1.780(7)
B1F B2F 1.786(6)
B2F B6F 1.741(5)
B2F B3F 1.779(5)
B2F B5F 1.782(5)
B2F B7F 1.783(5)
B3F B8F 1.751(6)
B3F B7F 1.751(6)
B3F B4F 1.778(7)
B4F B9F 1.725(7)
B4F B8F 1.787(8)
B4F B10F 1.797(8)
B5F B6F 1.805(5)
B5F B10F 1.973(6)
B6F B7F 1.804(5)
B7F B8F 1.968(7)
B8F B9F 1.799(10)
B9F B10F 1.787(8)
